data_4032486
loop_
_publ_author_name
'L\'evesque, \'Eric'
'Bechara, William S.'
'Constantineau-Forget, L\'ea'
'Pelletier, Guillaume'
'Rachel, Natalie M.'
'Pelletier, Joelle N.'
'Charette, Andr\'e B'

_publ_section_title
;
 General C-H Arylation Strategy for the Synthesis of Tunable Visible
 Light-Emitting Benzo[a]imidazo[2,1,5-c,d]indolizine Fluorophores.
;
_journal_issue 10
_journal_name_full 'The Journal of organic chemistry'
_journal_page_first 5046
_journal_page_last 5067
_journal_paper_doi 10.1021/acs.joc.6b02928
_journal_volume 82
_journal_year 2017
_chemical_formula_moiety 'C16 H14 N2 O3'
_chemical_formula_sum 'C16 H14 N2 O3'
_chemical_formula_weight 282.29
_space_group_crystal_system monoclinic
_space_group_IT_number 14
_space_group_name_Hall '-P 2yn'
_space_group_name_H-M_alt 'P 1 21/n 1'
_symmetry_space_group_name_Hall '-P 2yn'
_symmetry_space_group_name_H-M 'P 1 21/n 1'
_atom_sites_solution_hydrogens geom
_atom_sites_solution_primary dual
_audit_creation_date 2016-10-13
_audit_creation_method
;
Olex2 1.2
(compiled 2016.09.09 svn.r3337 for OlexSys, GUI svn.r5227)
;
_cell_angle_alpha 90
_cell_angle_beta 93.3300(10)
_cell_angle_gamma 90
_cell_formula_units_Z 4
_cell_length_a 10.4971(2)
_cell_length_b 7.63330(10)
_cell_length_c 16.6642(3)
_cell_measurement_reflns_used 5817
_cell_measurement_temperature 100
_cell_measurement_theta_max 71.870
_cell_measurement_theta_min 5.117
_cell_volume 1333.01(4)
_computing_cell_refinement
'SAINT (2013) V8.34A; Integration Software for Single Crystal Data. Bruker AXS Inc., Madison, WI 53719-1173.'
_computing_data_collection
;
APEX 2 (2013) Bruker AXS Inc., Madison, WI 53719-1173.
;
_computing_data_reduction 'SAINT v8.34A (Bruker, 2013)'
_computing_molecular_graphics 'Olex2 (Dolomanov et al., 2009)'
_computing_publication_material 'Olex2 (Dolomanov et al., 2009)'
_computing_structure_refinement 'XL (Sheldrick, 2008)'
_computing_structure_solution 'ShelXT (Sheldrick, 2015)'
_diffrn_ambient_temperature 100
_diffrn_detector 'CCD area detector'
_diffrn_detector_area_resol_mean 8.3
_diffrn_detector_type 'Bruker APEX2 CCD'
_diffrn_measured_fraction_theta_full 0.990
_diffrn_measured_fraction_theta_max 0.980
_diffrn_measurement_device 'three-circle diffractometer'
_diffrn_measurement_device_type 'Bruker Smart APEX'
_diffrn_measurement_method '\w scans'
_diffrn_radiation_collimation 'Focusing mirrors'
_diffrn_radiation_monochromator 'Quazar MX Mirror Optics'
_diffrn_radiation_probe x-ray
_diffrn_radiation_type CuK\a
_diffrn_radiation_wavelength 1.54178
_diffrn_reflns_av_R_equivalents 0.0232
_diffrn_reflns_av_unetI/netI 0.0145
_diffrn_reflns_Laue_measured_fraction_full 0.990
_diffrn_reflns_Laue_measured_fraction_max 0.980
_diffrn_reflns_limit_h_max 12
_diffrn_reflns_limit_h_min -12
_diffrn_reflns_limit_k_max 8
_diffrn_reflns_limit_k_min -7
_diffrn_reflns_limit_l_max 20
_diffrn_reflns_limit_l_min -20
_diffrn_reflns_number 15306
_diffrn_reflns_point_group_measured_fraction_full 0.990
_diffrn_reflns_point_group_measured_fraction_max 0.980
_diffrn_reflns_theta_full 67.679
_diffrn_reflns_theta_max 72.097
_diffrn_reflns_theta_min 4.855
_diffrn_source 'Microfocus Source'
_diffrn_source_target Cu
_diffrn_source_type 'Incoatec I\mS High Brilliance Microsource'
_exptl_absorpt_coefficient_mu 0.812
_exptl_absorpt_correction_T_max 0.7536
_exptl_absorpt_correction_T_min 0.6702
_exptl_absorpt_correction_type multi-scan
_exptl_absorpt_process_details
;
SADABS-2014/4 (Bruker,2014/4) was used for absorption correction.
wR2(int) was 0.0832 before and 0.0360 after correction.
The Ratio of minimum to maximum transmission is 0.8893.
The \l/2 correction factor is 0.00150.
;
_exptl_crystal_colour yellow
_exptl_crystal_colour_primary yellow
_exptl_crystal_density_diffrn 1.407
_exptl_crystal_description block
_exptl_crystal_F_000 592
_exptl_crystal_size_max 0.12
_exptl_crystal_size_mid 0.06
_exptl_crystal_size_min 0.06
_refine_diff_density_max 0.298
_refine_diff_density_min -0.192
_refine_diff_density_rms 0.043
_refine_ls_extinction_method none
_refine_ls_goodness_of_fit_ref 1.051
_refine_ls_hydrogen_treatment constr
_refine_ls_matrix_type full
_refine_ls_number_parameters 193
_refine_ls_number_reflns 2569
_refine_ls_number_restraints 0
_refine_ls_restrained_S_all 1.051
_refine_ls_R_factor_all 0.0348
_refine_ls_R_factor_gt 0.0325
_refine_ls_shift/su_max 0.001
_refine_ls_shift/su_mean 0.000
_refine_ls_structure_factor_coef Fsqd
_refine_ls_weighting_details 'w=1/[\s^2^(Fo^2^)+(0.0539P)^2^+0.4503P] where P=(Fo^2^+2Fc^2^)/3'
_refine_ls_weighting_scheme calc
_refine_ls_wR_factor_gt 0.0886
_refine_ls_wR_factor_ref 0.0916
_reflns_Friedel_coverage 0.000
_reflns_number_gt 2384
_reflns_number_total 2569
_reflns_threshold_expression 'I > 2\s(I)'
_cod_data_source_file jo6b02928_si_004.cif
_cod_data_source_block sylva6
_cod_depositor_comments
;
The following automatic conversions were performed:

'_diffrn_radiation_probe' value 'X-ray' changed to 'x-ray' according
to
/home/data/users/saulius/crontab/automatic-downloads/rss-feeds/ACS/lib/dictionaries/cif_core.dic
dictionary named 'cif_core.dic' version 2.4.2 from 2011-04-26.

Automatic conversion script
Id: cif_fix_values 4973 2017-02-22 13:04:09Z antanas 

 Adding full bibliography for 4032486--4032487.cif.
;
_cod_database_code 4032486
_shelxl_version_number 2014/6
_shelx_space_group_comment
;
The symmetry employed for this shelxl refinement is uniquely defined
by the following loop, which should always be used as a source of
symmetry information in preference to the above space-group names.
They are only intended as comments.
;
_shelx_estimated_absorpt_t_max 0.953
_shelx_estimated_absorpt_t_min 0.909
_olex2_refinement_description
;
1. Fixed Uiso
 At 1.2 times of:
  All C(H) groups
 At 1.5 times of:
  All C(H,H,H) groups
2.a Aromatic/amide H refined with riding coordinates:
 C11(H11), C1(H1), C5(H5), C3(H3), C4(H4)
2.b Idealised Me refined as rotating group:
 C16(H16A,H16B,H16C), C15(H15A,H15B,H15C), C14(H14A,H14B,H14C)
;
_olex2_submission_special_instructions 'No special instructions were received'

loop_
_space_group_symop_operation_xyz
'x, y, z'
'-x+1/2, y+1/2, -z+1/2'
'-x, -y, -z'
'x-1/2, -y-1/2, z-1/2'

loop_
_atom_site_label
_atom_site_type_symbol
_atom_site_fract_x
_atom_site_fract_y
_atom_site_fract_z
_atom_site_U_iso_or_equiv
_atom_site_adp_type
_atom_site_occupancy
_atom_site_site_symmetry_order
_atom_site_calc_flag
_atom_site_refinement_flags_posn
O2 O 0.51510(7) 0.45397(11) 0.71742(5) 0.01649(19) Uani 1 1 d .
O3 O 0.48285(8) 0.79530(11) 0.68529(5) 0.0203(2) Uani 1 1 d .
O1 O 0.66426(7) 0.24528(10) 0.62162(5) 0.01679(19) Uani 1 1 d .
N2 N 0.84418(9) 0.56906(12) 0.45019(5) 0.0138(2) Uani 1 1 d .
N1 N 0.83292(9) 0.84964(13) 0.42069(6) 0.0161(2) Uani 1 1 d .
C12 C 0.70916(10) 0.68380(15) 0.53354(6) 0.0143(2) Uani 1 1 d .
C16 C 0.42158(11) 0.94908(16) 0.65223(7) 0.0203(3) Uani 1 1 d .
H16A H 0.3830 0.9227 0.6000 0.031 Uiso 1 1 calc GR
H16B H 0.4836 1.0404 0.6477 0.031 Uiso 1 1 calc GR
H16C H 0.3571 0.9871 0.6869 0.031 Uiso 1 1 calc GR
C11 C 0.62885(10) 0.78804(15) 0.57738(6) 0.0155(2) Uani 1 1 d .
H11 H 0.6199 0.9072 0.5668 0.019 Uiso 1 1 calc R
C10 C 0.56267(10) 0.70812(15) 0.63731(6) 0.0157(2) Uani 1 1 d .
C1 C 0.91088(10) 0.76658(15) 0.36986(7) 0.0163(2) Uani 1 1 d .
H1 H 0.9527 0.8225 0.3293 0.020 Uiso 1 1 calc R
C9 C 0.57630(10) 0.52705(15) 0.65441(6) 0.0150(2) Uani 1 1 d .
C13 C 0.79241(10) 0.72366(14) 0.46947(6) 0.0141(2) Uani 1 1 d .
C5 C 0.86012(10) 0.26995(15) 0.46878(7) 0.0162(2) Uani 1 1 d .
H5 H 0.8420 0.1651 0.4942 0.019 Uiso 1 1 calc R
C7 C 0.72100(10) 0.50007(15) 0.54844(6) 0.0140(2) Uani 1 1 d .
C3 C 0.97365(11) 0.42464(15) 0.36289(7) 0.0172(2) Uani 1 1 d .
H3 H 1.0280 0.4202 0.3208 0.021 Uiso 1 1 calc R
C6 C 0.80780(10) 0.42485(14) 0.49264(6) 0.0145(2) Uani 1 1 d .
C15 C 0.38077(11) 0.42544(16) 0.69933(7) 0.0196(3) Uani 1 1 d .
H15A H 0.3693 0.3509 0.6531 0.029 Uiso 1 1 calc GR
H15B H 0.3394 0.5358 0.6884 0.029 Uiso 1 1 calc GR
H15C H 0.3442 0.3706 0.7444 0.029 Uiso 1 1 calc GR
C8 C 0.65439(10) 0.42317(14) 0.60953(6) 0.0143(2) Uani 1 1 d .
C14 C 0.73823(11) 0.19868(16) 0.69389(7) 0.0214(3) Uani 1 1 d .
H14A H 0.8219 0.2489 0.6926 0.032 Uiso 1 1 calc GR
H14B H 0.7451 0.0735 0.6975 0.032 Uiso 1 1 calc GR
H14C H 0.6970 0.2426 0.7397 0.032 Uiso 1 1 calc GR
C2 C 0.92016(10) 0.58554(15) 0.38647(7) 0.0154(2) Uani 1 1 d .
C4 C 0.94312(11) 0.27399(15) 0.40390(7) 0.0181(2) Uani 1 1 d .
H4 H 0.9789 0.1689 0.3882 0.022 Uiso 1 1 calc R

loop_
_atom_site_aniso_label
_atom_site_aniso_U_11
_atom_site_aniso_U_22
_atom_site_aniso_U_33
_atom_site_aniso_U_23
_atom_site_aniso_U_13
_atom_site_aniso_U_12
O2 0.0136(4) 0.0209(4) 0.0150(4) 0.0031(3) 0.0014(3) -0.0011(3)
O3 0.0241(4) 0.0190(4) 0.0185(4) 0.0023(3) 0.0078(3) 0.0079(3)
O1 0.0209(4) 0.0115(4) 0.0178(4) 0.0021(3) -0.0008(3) -0.0002(3)
N2 0.0144(4) 0.0131(5) 0.0141(4) -0.0007(3) 0.0022(3) 0.0007(3)
N1 0.0170(5) 0.0151(5) 0.0163(5) 0.0013(4) 0.0014(3) 0.0002(4)
C12 0.0148(5) 0.0143(6) 0.0136(5) 0.0005(4) -0.0008(4) -0.0003(4)
C16 0.0186(5) 0.0180(6) 0.0248(6) 0.0019(4) 0.0054(4) 0.0049(4)
C11 0.0183(5) 0.0122(5) 0.0159(5) 0.0002(4) 0.0010(4) 0.0021(4)
C10 0.0152(5) 0.0177(6) 0.0141(5) -0.0017(4) 0.0006(4) 0.0029(4)
C1 0.0160(5) 0.0177(6) 0.0155(5) 0.0018(4) 0.0029(4) -0.0001(4)
C9 0.0137(5) 0.0179(6) 0.0133(5) 0.0016(4) 0.0000(4) -0.0012(4)
C13 0.0150(5) 0.0125(6) 0.0147(5) -0.0015(4) 0.0004(4) 0.0016(4)
C5 0.0171(5) 0.0131(6) 0.0180(5) -0.0008(4) -0.0009(4) 0.0002(4)
C7 0.0135(5) 0.0129(6) 0.0156(5) -0.0008(4) -0.0004(4) 0.0003(4)
C3 0.0154(5) 0.0204(6) 0.0159(5) -0.0035(4) 0.0017(4) 0.0023(4)
C6 0.0146(5) 0.0142(6) 0.0143(5) 0.0009(4) -0.0014(4) -0.0015(4)
C15 0.0147(5) 0.0220(6) 0.0221(6) 0.0007(4) 0.0009(4) -0.0018(4)
C8 0.0145(5) 0.0128(6) 0.0153(5) 0.0003(4) -0.0019(4) -0.0010(4)
C14 0.0215(6) 0.0186(6) 0.0235(6) 0.0051(4) -0.0025(5) 0.0018(4)
C2 0.0130(5) 0.0199(6) 0.0132(5) -0.0005(4) 0.0010(4) -0.0008(4)
C4 0.0171(5) 0.0165(6) 0.0207(6) -0.0050(4) -0.0001(4) 0.0031(4)

loop_
_atom_type_symbol
_atom_type_description
_atom_type_scat_dispersion_real
_atom_type_scat_dispersion_imag
_atom_type_scat_source
C C 0.0181 0.0091 'International Tables Vol C Tables 4.2.6.8 and 6.1.1.4'
H H 0.0000 0.0000 'International Tables Vol C Tables 4.2.6.8 and 6.1.1.4'
N N 0.0311 0.0180 'International Tables Vol C Tables 4.2.6.8 and 6.1.1.4'
O O 0.0492 0.0322 'International Tables Vol C Tables 4.2.6.8 and 6.1.1.4'

loop_
_geom_angle_atom_site_label_1
_geom_angle_atom_site_label_2
_geom_angle_atom_site_label_3
_geom_angle
C9 O2 C15 113.25(8)
C10 O3 C16 116.83(9)
C8 O1 C14 113.51(9)
C13 N2 C6 116.82(9)
C13 N2 C2 111.45(9)
C2 N2 C6 131.60(10)
C13 N1 C1 105.35(9)
C11 C12 C13 132.33(10)
C11 C12 C7 121.18(10)
C7 C12 C13 106.49(9)
O3 C16 H16A 109.5
O3 C16 H16B 109.5
O3 C16 H16C 109.5
H16A C16 H16B 109.5
H16A C16 H16C 109.5
H16B C16 H16C 109.5
C12 C11 H11 121.0
C10 C11 C12 117.90(10)
C10 C11 H11 121.0
O3 C10 C11 123.81(11)
O3 C10 C9 114.59(10)
C11 C10 C9 121.58(10)
N1 C1 H1 124.2
N1 C1 C2 111.68(10)
C2 C1 H1 124.2
O2 C9 C10 120.09(10)
O2 C9 C8 119.60(10)
C8 C9 C10 120.28(10)
N2 C13 C12 105.11(9)
N1 C13 N2 109.67(9)
N1 C13 C12 145.13(10)
C6 C5 H5 120.9
C6 C5 C4 118.22(10)
C4 C5 H5 120.9
C12 C7 C6 109.10(9)
C8 C7 C12 119.80(10)
C8 C7 C6 131.10(10)
C2 C3 H3 120.8
C4 C3 H3 120.8
C4 C3 C2 118.46(10)
N2 C6 C7 102.45(9)
C5 C6 N2 114.40(10)
C5 C6 C7 143.14(11)
O2 C15 H15A 109.5
O2 C15 H15B 109.5
O2 C15 H15C 109.5
H15A C15 H15B 109.5
H15A C15 H15C 109.5
H15B C15 H15C 109.5
O1 C8 C9 121.74(10)
O1 C8 C7 118.99(10)
C9 C8 C7 119.22(10)
O1 C14 H14A 109.5
O1 C14 H14B 109.5
O1 C14 H14C 109.5
H14A C14 H14B 109.5
H14A C14 H14C 109.5
H14B C14 H14C 109.5
N2 C2 C1 101.84(9)
N2 C2 C3 113.18(10)
C1 C2 C3 144.98(11)
C5 C4 H4 118.0
C3 C4 C5 124.10(10)
C3 C4 H4 118.0

loop_
_geom_bond_atom_site_label_1
_geom_bond_atom_site_label_2
_geom_bond_distance
O2 C9 1.3802(13)
O2 C15 1.4413(13)
O3 C16 1.4332(14)
O3 C10 1.3645(13)
O1 C8 1.3758(14)
O1 C14 1.4391(14)
N2 C13 1.3459(14)
N2 C6 1.3746(14)
N2 C2 1.3703(14)
N1 C1 1.3674(14)
N1 C13 1.3441(14)
C12 C11 1.3961(15)
C12 C13 1.4508(15)
C12 C7 1.4284(16)
C16 H16A 0.9600
C16 H16B 0.9600
C16 H16C 0.9600
C11 H11 0.9300
C11 C10 1.3902(15)
C10 C9 1.4168(16)
C1 H1 0.9300
C1 C2 1.4117(16)
C9 C8 1.3897(15)
C5 H5 0.9300
C5 C6 1.3723(16)
C5 C4 1.4277(16)
C7 C6 1.4571(15)
C7 C8 1.3973(15)
C3 H3 0.9300
C3 C2 1.4155(16)
C3 C4 1.3848(17)
C15 H15A 0.9600
C15 H15B 0.9600
C15 H15C 0.9600
C14 H14A 0.9600
C14 H14B 0.9600
C14 H14C 0.9600
C4 H4 0.9300

loop_
_geom_torsion_atom_site_label_1
_geom_torsion_atom_site_label_2
_geom_torsion_atom_site_label_3
_geom_torsion_atom_site_label_4
_geom_torsion
O2 C9 C8 O1 5.65(16)
O2 C9 C8 C7 -176.82(9)
O3 C10 C9 O2 -2.38(15)
O3 C10 C9 C8 179.63(9)
N1 C1 C2 N2 -0.54(12)
N1 C1 C2 C3 178.28(15)
C12 C11 C10 O3 178.93(10)
C12 C11 C10 C9 0.53(16)
C12 C7 C6 N2 1.62(11)
C12 C7 C6 C5 -176.84(15)
C12 C7 C8 O1 178.28(9)
C12 C7 C8 C9 0.68(15)
C16 O3 C10 C11 27.98(15)
C16 O3 C10 C9 -153.53(10)
C11 C12 C13 N2 -179.05(11)
C11 C12 C13 N1 -3.3(3)
C11 C12 C7 C6 178.39(10)
C11 C12 C7 C8 -2.00(16)
C11 C10 C9 O2 176.15(10)
C11 C10 C9 C8 -1.83(16)
C10 C9 C8 O1 -176.36(10)
C10 C9 C8 C7 1.18(16)
C1 N1 C13 N2 0.59(12)
C1 N1 C13 C12 -175.06(15)
C13 N2 C6 C5 177.96(10)
C13 N2 C6 C7 -1.03(12)
C13 N2 C2 C1 0.91(12)
C13 N2 C2 C3 -178.36(9)
C13 N1 C1 C2 -0.01(12)
C13 C12 C11 C10 -178.56(11)
C13 C12 C7 C6 -1.67(12)
C13 C12 C7 C8 177.94(9)
C7 C12 C11 C10 1.36(16)
C7 C12 C13 N2 1.02(11)
C7 C12 C13 N1 176.77(15)
C6 N2 C13 N1 -177.39(9)
C6 N2 C13 C12 0.03(13)
C6 N2 C2 C1 176.61(11)
C6 N2 C2 C3 -2.66(16)
C6 C5 C4 C3 -0.51(17)
C6 C7 C8 O1 -2.21(17)
C6 C7 C8 C9 -179.81(10)
C15 O2 C9 C10 77.00(13)
C15 O2 C9 C8 -104.99(11)
C8 C7 C6 N2 -177.93(11)
C8 C7 C6 C5 3.6(2)
C14 O1 C8 C9 -74.18(13)
C14 O1 C8 C7 108.28(11)
C2 N2 C13 N1 -0.99(13)
C2 N2 C13 C12 176.43(9)
C2 N2 C6 C5 2.44(17)
C2 N2 C6 C7 -176.55(11)
C2 C3 C4 C5 0.26(17)
C4 C5 C6 N2 -0.64(15)
C4 C5 C6 C7 177.71(13)
C4 C3 C2 N2 1.09(15)
C4 C3 C2 C1 -177.66(15)
